data_1502100
loop_
_publ_author_name
'Kadarkaraisamy, Mariappan'
'Thammavongkeo, Soudsakhone'
'Basa, Prem N.'
'Caple, Gerald'
'Sykes, Andrew G.'

_publ_section_title
;
 Substitution of thiophene oligomers with macrocyclic end caps and the
 colorimetric detection of Hg(II).
;
_journal_issue 9
_journal_name_full 'Organic letters'
_journal_page_first 2364
_journal_page_last 2367
_journal_paper_doi 10.1021/ol200442k
_journal_volume 13
_journal_year 2011
_chemical_formula_moiety 'C29 H30 N2 O6'
_chemical_formula_sum 'C29 H30 N2 O6'
_chemical_formula_weight 502.5
_chemical_name_common 2-(N-2-cyanoethylpyrrole)AQ
_chemical_name_systematic
;
 ?
;
_space_group_IT_number 2
_symmetry_cell_setting triclinic
_symmetry_space_group_name_Hall '-P 1'
_symmetry_space_group_name_H-M 'P -1'
_atom_sites_solution_hydrogens geom
_atom_sites_solution_primary direct
_atom_sites_solution_secondary difmap
_audit_creation_method SHELXL-97
_cell_angle_alpha 119.345(6)
_cell_angle_beta 102.449(7)
_cell_angle_gamma 99.743(5)
_cell_formula_units_Z 2
_cell_length_a 10.044(3)
_cell_length_b 13.134(5)
_cell_length_c 13.209(7)
_cell_measurement_reflns_used 2730
_cell_measurement_temperature 125(2)
_cell_measurement_theta_max 25.38
_cell_measurement_theta_min 2.19
_cell_volume 1403.7(10)
_computing_cell_refinement 'Bruker SAINT (Bruker, 2006)'
_computing_data_collection 'Bruker APEXII (Bruker, 2006)'
_computing_data_reduction 'Bruker SAINT (Bruker, 2006)'
_computing_molecular_graphics 'Ortep-3(Farrugia, 1997)'
_computing_publication_material 'WinGX(Farrugia, 1999)'
_computing_structure_refinement 'SHELXL-97 (Sheldrick, 1997a)'
_computing_structure_solution SIR92
_diffrn_ambient_temperature 125(2)
_diffrn_measured_fraction_theta_full 0.997
_diffrn_measured_fraction_theta_max 0.997
_diffrn_measurement_device_type 'CCD area detector'
_diffrn_measurement_method 'phi and omega scans'
_diffrn_radiation_monochromator graphite
_diffrn_radiation_source 'fine-focus sealed tube'
_diffrn_radiation_type MoK\a
_diffrn_radiation_wavelength 0.71073
_diffrn_reflns_av_R_equivalents 0.1004
_diffrn_reflns_av_sigmaI/netI 0.1613
_diffrn_reflns_limit_h_max 11
_diffrn_reflns_limit_h_min -11
_diffrn_reflns_limit_k_max 15
_diffrn_reflns_limit_k_min -15
_diffrn_reflns_limit_l_max 15
_diffrn_reflns_limit_l_min -15
_diffrn_reflns_number 13596
_diffrn_reflns_theta_full 25.05
_diffrn_reflns_theta_max 25.05
_diffrn_reflns_theta_min 1.79
_diffrn_standards_decay_% 0
_diffrn_standards_interval_count 0
_diffrn_standards_interval_time 0
_diffrn_standards_number 0
_exptl_absorpt_coefficient_mu 0.084
_exptl_absorpt_correction_T_max 0.9950
_exptl_absorpt_correction_T_min 0.9738
_exptl_absorpt_correction_type multi-scan
_exptl_absorpt_process_details SADABS
_exptl_crystal_colour yellow
_exptl_crystal_density_diffrn 1.189
_exptl_crystal_density_method 'not measured'
_exptl_crystal_description block
_exptl_crystal_F_000 532
_exptl_crystal_size_max 0.32
_exptl_crystal_size_mid 0.23
_exptl_crystal_size_min 0.06
_platon_squeeze_details Platon
_refine_diff_density_max 0.354
_refine_diff_density_min -0.210
_refine_diff_density_rms 0.056
_refine_ls_extinction_method none
_refine_ls_goodness_of_fit_ref 0.803
_refine_ls_hydrogen_treatment constr
_refine_ls_matrix_type full
_refine_ls_number_parameters 335
_refine_ls_number_reflns 4954
_refine_ls_number_restraints 0
_refine_ls_restrained_S_all 0.803
_refine_ls_R_factor_all 0.1513
_refine_ls_R_factor_gt 0.0626
_refine_ls_shift/su_max 0.000
_refine_ls_shift/su_mean 0.000
_refine_ls_structure_factor_coef Fsqd
_refine_ls_weighting_details 'calc w=1/[\s^2^(Fo^2^)+(0.0592P)^2^+0.0000P] where P=(Fo^2^+2Fc^2^)/3'
_refine_ls_weighting_scheme calc
_refine_ls_wR_factor_gt 0.1207
_refine_ls_wR_factor_ref 0.1410
_reflns_number_gt 2026
_reflns_number_total 4954
_reflns_threshold_expression >2sigma(I)
_cod_data_source_file ol200442k_si_001.cif
_cod_data_source_block 08021z
_cod_depositor_comments
;
The following automatic conversions were performed:

'_symmetry_cell_setting' value 'Triclinic' changed to 'triclinic'
according to /home/saulius/struct/CIF-dictionaries/cif_core.dic
dictionary named 'cif_core.dic' version 2.4.1 from 2010-06-29.

Automatic conversion script
Id: cif_fix_values 1715 2011-07-08 13:25:40Z adriana 
;
_cod_original_cell_volume 1403.9(10)
_cod_database_code 1502100

loop_
_symmetry_equiv_pos_as_xyz
'x, y, z'
'-x, -y, -z'

loop_
_atom_site_label
_atom_site_type_symbol
_atom_site_fract_x
_atom_site_fract_y
_atom_site_fract_z
_atom_site_U_iso_or_equiv
_atom_site_adp_type
_atom_site_occupancy
_atom_site_symmetry_multiplicity
_atom_site_calc_flag
_atom_site_refinement_flags
C1 C 0.9441(4) 0.8551(3) 0.0664(3) 0.0282(9) Uani 1 1 d .
C2 C 0.8476(4) 0.7573(3) -0.0487(3) 0.0321(9) Uani 1 1 d .
H2 H 0.7670 0.7687 -0.0895 0.038 Uiso 1 1 calc R
C3 C 0.8682(4) 0.6426(3) -0.1045(3) 0.0411(10) Uani 1 1 d .
H3 H 0.8011 0.5761 -0.1828 0.049 Uiso 1 1 calc R
C4 C 0.9857(4) 0.6252(3) -0.0465(3) 0.0385(10) Uani 1 1 d .
H4 H 1.0021 0.5481 -0.0864 0.046 Uiso 1 1 calc R
C5 C 1.0801(4) 0.7215(3) 0.0710(3) 0.0316(9) Uani 1 1 d .
C6 C 1.2025(4) 0.7013(4) 0.1361(4) 0.0383(10) Uani 1 1 d .
C7 C 1.2696(4) 0.7877(3) 0.2728(3) 0.0298(9) Uani 1 1 d .
C8 C 1.3580(4) 0.7542(3) 0.3410(4) 0.0330(9) Uani 1 1 d .
H8 H 1.3847 0.6824 0.2999 0.040 Uiso 1 1 calc R
C9 C 1.4051(4) 0.8267(4) 0.4679(4) 0.0373(10) Uani 1 1 d .
H9 H 1.4681 0.8064 0.5146 0.045 Uiso 1 1 calc R
C10 C 1.3627(4) 0.9289(3) 0.5292(4) 0.0348(10) Uani 1 1 d .
H10 H 1.3925 0.9758 0.6170 0.042 Uiso 1 1 calc R
C11 C 1.2766(3) 0.9622(3) 0.4616(3) 0.0275(9) Uani 1 1 d .
C12 C 1.2336(3) 0.8947(3) 0.3318(3) 0.0249(8) Uani 1 1 d .
C13 C 1.1582(4) 0.9407(3) 0.2587(3) 0.0258(8) Uani 1 1 d .
H13 H 1.0997 0.9882 0.3037 0.031 Uiso 1 1 calc R
C14 C 1.0583(4) 0.8357(3) 0.1290(3) 0.0262(9) Uani 1 1 d .
C15 C 0.8249(4) 0.9969(3) 0.0632(3) 0.0395(10) Uani 1 1 d .
H15A H 0.7306 0.9537 0.0583 0.047 Uiso 1 1 calc R
H15B H 0.8233 0.9671 -0.0221 0.047 Uiso 1 1 calc R
C16 C 0.8525(4) 1.1336(3) 0.1350(3) 0.0421(10) Uani 1 1 d .
H16A H 0.9497 1.1767 0.1444 0.050 Uiso 1 1 calc R
H16B H 0.7809 1.1538 0.0897 0.050 Uiso 1 1 calc R
C17 C 0.8557(4) 1.3003(3) 0.3221(4) 0.0436(11) Uani 1 1 d .
H17A H 0.7749 1.3150 0.2791 0.052 Uiso 1 1 calc R
H17B H 0.9470 1.3503 0.3292 0.052 Uiso 1 1 calc R
C18 C 0.8538(4) 1.3376(3) 0.4485(4) 0.0438(11) Uani 1 1 d .
H18A H 0.8333 1.4166 0.4878 0.053 Uiso 1 1 calc R
H18B H 0.7770 1.2740 0.4418 0.053 Uiso 1 1 calc R
C19 C 0.9850(4) 1.3629(4) 0.6346(3) 0.0438(10) Uani 1 1 d .
H19A H 0.9211 1.2851 0.6158 0.053 Uiso 1 1 calc R
H19B H 0.9454 1.4298 0.6779 0.053 Uiso 1 1 calc R
C20 C 1.1350(4) 1.3922(3) 0.7164(3) 0.0494(11) Uani 1 1 d .
H20A H 1.1971 1.4698 0.7332 0.059 Uiso 1 1 calc R
H20B H 1.1308 1.4073 0.7966 0.059 Uiso 1 1 calc R
C21 C 1.1443(4) 1.1936(3) 0.6700(4) 0.0464(11) Uani 1 1 d .
H21A H 1.0458 1.1457 0.6079 0.056 Uiso 1 1 calc R
H21B H 1.1385 1.2202 0.7527 0.056 Uiso 1 1 calc R
C22 C 1.2396(4) 1.1148(3) 0.6418(3) 0.0379(10) Uani 1 1 d .
H22A H 1.3409 1.1656 0.6955 0.046 Uiso 1 1 calc R
H22B H 1.2109 1.0495 0.6576 0.046 Uiso 1 1 calc R
C23 C 1.2720(4) 1.0277(3) 0.2515(3) 0.0265(8) Uani 1 1 d .
C24 C 1.3710(4) 1.0002(3) 0.1937(3) 0.0290(9) Uani 1 1 d .
H24 H 1.3824 0.9213 0.1497 0.035 Uiso 1 1 calc R
C25 C 1.4528(4) 1.1092(3) 0.2108(3) 0.0333(9) Uani 1 1 d .
H25 H 1.5290 1.1173 0.1806 0.040 Uiso 1 1 calc R
C26 C 1.4019(4) 1.2015(3) 0.2793(3) 0.0362(10) Uani 1 1 d .
H26 H 1.4367 1.2852 0.3045 0.043 Uiso 1 1 calc R
C27 C 1.2095(4) 1.2191(3) 0.3781(3) 0.0405(10) Uani 1 1 d .
H27A H 1.2016 1.1938 0.4365 0.049 Uiso 1 1 calc R
H27B H 1.1108 1.1939 0.3213 0.049 Uiso 1 1 calc R
C28 C 1.2719(4) 1.3573(4) 0.4506(4) 0.0569(12) Uani 1 1 d .
H28A H 1.2750 1.3826 0.3916 0.068 Uiso 1 1 calc R
H28B H 1.2059 1.3929 0.4929 0.068 Uiso 1 1 calc R
C29 C 1.4147(6) 1.4103(4) 0.5423(4) 0.0511(12) Uani 1 1 d .
O1 O 1.2420(3) 0.6114(2) 0.0784(2) 0.0591(8) Uani 1 1 d .
O2 O 0.9389(2) 0.9726(2) 0.1261(2) 0.0316(6) Uani 1 1 d .
O3 O 0.8426(2) 1.1736(2) 0.2533(2) 0.0351(6) Uani 1 1 d .
O4 O 1.2014(3) 1.2993(2) 0.6675(2) 0.0437(7) Uani 1 1 d .
O5 O 1.2256(2) 1.0600(2) 0.5137(2) 0.0331(6) Uani 1 1 d .
O6 O 0.9905(3) 1.3511(2) 0.5228(2) 0.0402(7) Uani 1 1 d .
N1 N 1.2917(3) 1.1523(3) 0.3056(3) 0.0316(7) Uani 1 1 d .
N2 N 1.5299(5) 1.4575(3) 0.6149(4) 0.0792(14) Uani 1 1 d .

loop_
_atom_site_aniso_label
_atom_site_aniso_U_11
_atom_site_aniso_U_22
_atom_site_aniso_U_33
_atom_site_aniso_U_23
_atom_site_aniso_U_13
_atom_site_aniso_U_12
C1 0.029(2) 0.034(2) 0.031(2) 0.023(2) 0.0150(19) 0.0068(19)
C2 0.027(2) 0.046(3) 0.029(2) 0.026(2) 0.0128(19) 0.006(2)
C3 0.043(3) 0.033(2) 0.037(2) 0.018(2) 0.013(2) -0.003(2)
C4 0.053(3) 0.031(2) 0.030(2) 0.016(2) 0.020(2) 0.008(2)
C5 0.035(2) 0.031(2) 0.033(2) 0.020(2) 0.018(2) 0.0063(19)
C6 0.045(3) 0.040(2) 0.049(3) 0.031(2) 0.027(2) 0.018(2)
C7 0.030(2) 0.033(2) 0.043(2) 0.028(2) 0.0205(19) 0.0133(18)
C8 0.030(2) 0.040(2) 0.057(3) 0.039(2) 0.027(2) 0.019(2)
C9 0.027(2) 0.051(3) 0.054(3) 0.044(2) 0.012(2) 0.009(2)
C10 0.029(2) 0.040(2) 0.049(3) 0.034(2) 0.016(2) 0.0060(19)
C11 0.020(2) 0.026(2) 0.041(2) 0.022(2) 0.0087(19) 0.0062(17)
C12 0.020(2) 0.031(2) 0.034(2) 0.0244(19) 0.0130(18) 0.0052(17)
C13 0.033(2) 0.032(2) 0.025(2) 0.0206(18) 0.0140(18) 0.0177(18)
C14 0.027(2) 0.030(2) 0.027(2) 0.0190(19) 0.0149(18) 0.0036(18)
C15 0.041(3) 0.048(3) 0.041(2) 0.032(2) 0.014(2) 0.018(2)
C16 0.048(3) 0.055(3) 0.045(3) 0.038(2) 0.020(2) 0.025(2)
C17 0.046(3) 0.043(3) 0.060(3) 0.038(2) 0.023(2) 0.019(2)
C18 0.037(3) 0.040(2) 0.067(3) 0.032(2) 0.025(2) 0.022(2)
C19 0.039(3) 0.049(3) 0.039(2) 0.019(2) 0.019(2) 0.015(2)
C20 0.046(3) 0.046(3) 0.046(3) 0.014(2) 0.020(2) 0.023(2)
C21 0.045(3) 0.044(3) 0.045(3) 0.022(2) 0.020(2) 0.005(2)
C22 0.047(3) 0.041(2) 0.030(2) 0.022(2) 0.018(2) 0.010(2)
C23 0.027(2) 0.023(2) 0.033(2) 0.0183(18) 0.0077(17) 0.0081(17)
C24 0.036(2) 0.029(2) 0.030(2) 0.0191(18) 0.0143(19) 0.0151(19)
C25 0.031(2) 0.041(2) 0.038(2) 0.027(2) 0.0146(19) 0.010(2)
C26 0.032(2) 0.036(2) 0.052(3) 0.034(2) 0.011(2) 0.006(2)
C27 0.036(2) 0.032(2) 0.054(3) 0.023(2) 0.015(2) 0.015(2)
C28 0.040(3) 0.046(3) 0.066(3) 0.018(2) 0.023(2) 0.010(2)
C29 0.065(4) 0.038(3) 0.051(3) 0.031(3) 0.014(3) 0.006(3)
O1 0.093(2) 0.0538(18) 0.0584(19) 0.0356(16) 0.0421(17) 0.0490(18)
O2 0.0274(15) 0.0376(15) 0.0371(15) 0.0258(13) 0.0089(12) 0.0123(12)
O3 0.0410(16) 0.0343(15) 0.0492(17) 0.0320(14) 0.0229(13) 0.0163(13)
O4 0.0406(17) 0.0396(16) 0.0475(17) 0.0189(14) 0.0217(14) 0.0129(14)
O5 0.0416(17) 0.0338(15) 0.0273(14) 0.0194(13) 0.0119(12) 0.0112(13)
O6 0.0359(17) 0.0427(16) 0.0502(17) 0.0288(14) 0.0203(14) 0.0134(13)
N1 0.0265(18) 0.0312(18) 0.0370(18) 0.0201(16) 0.0094(15) 0.0065(15)
N2 0.077(3) 0.051(3) 0.087(3) 0.047(3) -0.016(3) -0.001(2)

loop_
_atom_type_symbol
_atom_type_description
_atom_type_scat_dispersion_real
_atom_type_scat_dispersion_imag
_atom_type_scat_source
C C 0.0033 0.0016 'International Tables Vol C Tables 4.2.6.8 and 6.1.1.4'
H H 0.0000 0.0000 'International Tables Vol C Tables 4.2.6.8 and 6.1.1.4'
O O 0.0106 0.0060 'International Tables Vol C Tables 4.2.6.8 and 6.1.1.4'
N N 0.0061 0.0033 'International Tables Vol C Tables 4.2.6.8 and 6.1.1.4'

loop_
_geom_angle_atom_site_label_1
_geom_angle_atom_site_label_2
_geom_angle_atom_site_label_3
_geom_angle
O2 C1 C2 125.3(3)
O2 C1 C14 115.2(3)
C2 C1 C14 119.4(3)
C1 C2 C3 120.5(3)
C1 C2 H2 119.8
C3 C2 H2 119.8
C4 C3 C2 120.3(4)
C4 C3 H3 119.9
C2 C3 H3 119.9
C3 C4 C5 119.6(4)
C3 C4 H4 120.2
C5 C4 H4 120.2
C14 C5 C4 120.5(3)
C14 C5 C6 119.7(3)
C4 C5 C6 119.8(3)
O1 C6 C5 120.6(4)
O1 C6 C7 121.6(4)
C5 C6 C7 117.8(3)
C12 C7 C8 121.1(3)
C12 C7 C6 119.5(3)
C8 C7 C6 119.2(3)
C9 C8 C7 119.0(3)
C9 C8 H8 120.5
C7 C8 H8 120.5
C8 C9 C10 121.3(4)
C8 C9 H9 119.4
C10 C9 H9 119.4
C11 C10 C9 119.5(4)
C11 C10 H10 120.2
C9 C10 H10 120.2
O5 C11 C10 123.8(3)
O5 C11 C12 115.4(3)
C10 C11 C12 120.8(3)
C7 C12 C11 118.1(3)
C7 C12 C13 120.7(3)
C11 C12 C13 121.1(3)
C12 C13 C14 112.3(3)
C12 C13 C23 108.6(3)
C14 C13 C23 110.2(3)
C12 C13 H13 108.5
C14 C13 H13 108.5
C23 C13 H13 108.5
C5 C14 C1 119.5(3)
C5 C14 C13 121.1(3)
C1 C14 C13 119.4(3)
O2 C15 C16 108.0(3)
O2 C15 H15A 110.1
C16 C15 H15A 110.1
O2 C15 H15B 110.1
C16 C15 H15B 110.1
H15A C15 H15B 108.4
O3 C16 C15 109.6(3)
O3 C16 H16A 109.8
C15 C16 H16A 109.8
O3 C16 H16B 109.8
C15 C16 H16B 109.8
H16A C16 H16B 108.2
O3 C17 C18 109.3(3)
O3 C17 H17A 109.8
C18 C17 H17A 109.8
O3 C17 H17B 109.8
C18 C17 H17B 109.8
H17A C17 H17B 108.3
O6 C18 C17 109.5(3)
O6 C18 H18A 109.8
C17 C18 H18A 109.8
O6 C18 H18B 109.8
C17 C18 H18B 109.8
H18A C18 H18B 108.2
O6 C19 C20 109.3(3)
O6 C19 H19A 109.8
C20 C19 H19A 109.8
O6 C19 H19B 109.8
C20 C19 H19B 109.8
H19A C19 H19B 108.3
O4 C20 C19 115.5(3)
O4 C20 H20A 108.4
C19 C20 H20A 108.4
O4 C20 H20B 108.4
C19 C20 H20B 108.4
H20A C20 H20B 107.5
O4 C21 C22 109.5(3)
O4 C21 H21A 109.8
C22 C21 H21A 109.8
O4 C21 H21B 109.8
C22 C21 H21B 109.8
H21A C21 H21B 108.2
O5 C22 C21 108.4(3)
O5 C22 H22A 110.0
C21 C22 H22A 110.0
O5 C22 H22B 110.0
C21 C22 H22B 110.0
H22A C22 H22B 108.4
C24 C23 N1 108.0(3)
C24 C23 C13 128.1(3)
N1 C23 C13 123.9(3)
C23 C24 C25 108.1(3)
C23 C24 H24 126.0
C25 C24 H24 126.0
C26 C25 C24 107.2(3)
C26 C25 H25 126.4
C24 C25 H25 126.4
C25 C26 N1 108.5(3)
C25 C26 H26 125.7
N1 C26 H26 125.7
N1 C27 C28 115.1(3)
N1 C27 H27A 108.5
C28 C27 H27A 108.5
N1 C27 H27B 108.5
C28 C27 H27B 108.5
H27A C27 H27B 107.5
C29 C28 C27 115.7(4)
C29 C28 H28A 108.4
C27 C28 H28A 108.4
C29 C28 H28B 108.4
C27 C28 H28B 108.4
H28A C28 H28B 107.4
N2 C29 C28 176.6(4)
C1 O2 C15 116.9(3)
C17 O3 C16 112.4(3)
C20 O4 C21 113.8(3)
C11 O5 C22 117.3(3)
C19 O6 C18 111.3(3)
C26 N1 C23 108.2(3)
C26 N1 C27 126.5(3)
C23 N1 C27 125.3(3)

loop_
_geom_bond_atom_site_label_1
_geom_bond_atom_site_label_2
_geom_bond_distance
C1 O2 1.364(4)
C1 C2 1.389(4)
C1 C14 1.400(4)
C2 C3 1.392(5)
C2 H2 0.9500
C3 C4 1.380(5)
C3 H3 0.9500
C4 C5 1.394(4)
C4 H4 0.9500
C5 C14 1.393(4)
C5 C6 1.483(5)
C6 O1 1.241(4)
C6 C7 1.487(5)
C7 C12 1.391(4)
C7 C8 1.403(4)
C8 C9 1.371(5)
C8 H8 0.9500
C9 C10 1.384(5)
C9 H9 0.9500
C10 C11 1.384(4)
C10 H10 0.9500
C11 O5 1.377(4)
C11 C12 1.405(4)
C12 C13 1.511(4)
C13 C14 1.522(4)
C13 C23 1.527(5)
C13 H13 1.0000
C15 O2 1.442(4)
C15 C16 1.499(5)
C15 H15A 0.9900
C15 H15B 0.9900
C16 O3 1.417(4)
C16 H16A 0.9900
C16 H16B 0.9900
C17 O3 1.415(4)
C17 C18 1.498(5)
C17 H17A 0.9900
C17 H17B 0.9900
C18 O6 1.430(4)
C18 H18A 0.9900
C18 H18B 0.9900
C19 O6 1.421(4)
C19 C20 1.510(5)
C19 H19A 0.9900
C19 H19B 0.9900
C20 O4 1.428(4)
C20 H20A 0.9900
C20 H20B 0.9900
C21 O4 1.428(4)
C21 C22 1.496(5)
C21 H21A 0.9900
C21 H21B 0.9900
C22 O5 1.439(4)
C22 H22A 0.9900
C22 H22B 0.9900
C23 C24 1.372(4)
C23 N1 1.383(4)
C24 C25 1.407(4)
C24 H24 0.9500
C25 C26 1.373(4)
C25 H25 0.9500
C26 N1 1.380(4)
C26 H26 0.9500
C27 N1 1.460(4)
C27 C28 1.502(5)
C27 H27A 0.9900
C27 H27B 0.9900
C28 C29 1.448(6)
C28 H28A 0.9900
C28 H28B 0.9900
C29 N2 1.157(5)

loop_
_platon_squeeze_void_nr
_platon_squeeze_void_average_x
_platon_squeeze_void_average_y
_platon_squeeze_void_average_z
_platon_squeeze_void_volume
_platon_squeeze_void_count_electrons
1 0.500 0.500 1.000 187.1 62.3
